data_7007426
loop_
_publ_author_name
'Cotton, F. Albert'
'Murillo, Carlos A.'
'Yu, Rongmin'

_publ_section_title
;
 Dynamic equilibrium between cyclic oligomers. Thermodynamic and
 structural characterization of a square and a triangle.
;
_journal_issue 32
_journal_name_full 'Dalton transactions (Cambridge, England : 2003)'
_journal_page_first 3900
_journal_page_last 3905
_journal_paper_doi 10.1039/b604928a
_journal_year 2006
_chemical_formula_moiety 'C114 H90 F12 Mo6 N12 O24, 3.5(C H2 CL2 ), 3.5 (C2 H6 O), H2 O'
_chemical_formula_sum 'C124.5 H120 Cl7 F12 Mo6 N12 O28.5'
_chemical_formula_weight 3293.12
_chemical_name_systematic
;
?
;
_space_group_IT_number 2
_symmetry_cell_setting triclinic
_symmetry_space_group_name_Hall '-P 1'
_symmetry_space_group_name_H-M 'P -1'
_atom_sites_solution_hydrogens geom
_atom_sites_solution_primary direct
_atom_sites_solution_secondary difmap
_audit_creation_method SHELXL-97
_cell_angle_alpha 103.632(7)
_cell_angle_beta 100.921(6)
_cell_angle_gamma 97.011(6)
_cell_formula_units_Z 2
_cell_length_a 12.657(5)
_cell_length_b 20.015(7)
_cell_length_c 29.685(11)
_cell_measurement_reflns_used 6905
_cell_measurement_temperature 186(2)
_cell_measurement_theta_max 50.13
_cell_measurement_theta_min 2.43
_cell_volume 7066(5)
_computing_cell_refinement SAINT
_computing_data_collection SMART
_computing_data_reduction SAINT
_computing_molecular_graphics 'SHELXTL (Siemens, 1996)'
_computing_publication_material CIFTAB
_computing_structure_refinement 'SHELXL-97 (Sheldrick, 1997)'
_computing_structure_solution 'SHELXS-97 (Sheldrick, 1990)'
_diffrn_ambient_temperature 186(2)
_diffrn_detector_area_resol_mean 0
_diffrn_measured_fraction_theta_full 0.966
_diffrn_measured_fraction_theta_max 0.966
_diffrn_measurement_device_type 'Bruker SMART 1000'
_diffrn_measurement_method '\W scans'
_diffrn_radiation_monochromator graphite
_diffrn_radiation_source 'Normal-focus sealed tube'
_diffrn_radiation_type MoK\a
_diffrn_radiation_wavelength 0.71073
_diffrn_reflns_av_R_equivalents 0.0298
_diffrn_reflns_av_sigmaI/netI 0.0518
_diffrn_reflns_limit_h_max 14
_diffrn_reflns_limit_h_min -15
_diffrn_reflns_limit_k_max 20
_diffrn_reflns_limit_k_min -23
_diffrn_reflns_limit_l_max 33
_diffrn_reflns_limit_l_min -35
_diffrn_reflns_number 41659
_diffrn_reflns_theta_full 25.19
_diffrn_reflns_theta_max 25.19
_diffrn_reflns_theta_min 1.66
_diffrn_standards_decay_% 0
_diffrn_standards_interval_count 0
_diffrn_standards_interval_time 0
_diffrn_standards_number 0
_exptl_absorpt_coefficient_mu 0.737
_exptl_absorpt_correction_T_max 0.8975
_exptl_absorpt_correction_T_min 0.8092
_exptl_absorpt_correction_type multi-scan
_exptl_absorpt_process_details sadabs
_exptl_crystal_colour black-red
_exptl_crystal_density_diffrn 1.548
_exptl_crystal_density_method 'not measured'
_exptl_crystal_description prism
_exptl_crystal_F_000 3318
_exptl_crystal_size_max 0.30
_exptl_crystal_size_mid 0.20
_exptl_crystal_size_min 0.15
_refine_diff_density_max 1.925
_refine_diff_density_min -1.313
_refine_diff_density_rms 0.143
_refine_ls_extinction_method none
_refine_ls_goodness_of_fit_ref 1.141
_refine_ls_hydrogen_treatment noref
_refine_ls_matrix_type full
_refine_ls_number_parameters 1712
_refine_ls_number_reflns 24540
_refine_ls_number_restraints 47
_refine_ls_restrained_S_all 1.141
_refine_ls_R_factor_all 0.0980
_refine_ls_R_factor_gt 0.0808
_refine_ls_shift/su_max 0.001
_refine_ls_shift/su_mean 0.000
_refine_ls_structure_factor_coef Fsqd
_refine_ls_weighting_details 'calc w=1/[\s^2^(Fo^2^)+(0.0777P)^2^+59.3509P] where P=(Fo^2^+2Fc^2^)/3'
_refine_ls_weighting_scheme calc
_refine_ls_wR_factor_gt 0.2048
_refine_ls_wR_factor_ref 0.2169
_reflns_number_gt 19842
_reflns_number_total 24540
_reflns_threshold_expression >2sigma(I)
_cod_data_source_file b604928a.txt
_cod_data_source_block compound-2
_cod_original_cell_volume 7065(4)
_cod_original_sg_symbol_H-M P-1
_cod_original_formula_sum 'C124.50 H120 Cl7 F12 Mo6 N12 O28.50'
_cod_database_code 7007426

loop_
_symmetry_equiv_pos_as_xyz
'x, y, z'
'-x, -y, -z'

loop_
_atom_site_label
_atom_site_type_symbol
_atom_site_fract_x
_atom_site_fract_y
_atom_site_fract_z
_atom_site_U_iso_or_equiv
_atom_site_adp_type
_atom_site_occupancy
_atom_site_symmetry_multiplicity
_atom_site_calc_flag
_atom_site_refinement_flags
_atom_site_disorder_assembly
_atom_site_disorder_group
Mo1 Mo 0.23650(5) 0.25039(4) 0.46005(2) 0.03236(17) Uani 1 1 d . A .
Mo2 Mo 0.40563(5) 0.25439(4) 0.48535(2) 0.03010(17) Uani 1 1 d . A .
Mo3 Mo 0.27704(5) -0.08482(3) 0.10430(2) 0.02595(16) Uani 1 1 d . . .
Mo4 Mo 0.44846(5) -0.07369(3) 0.12858(2) 0.02671(16) Uani 1 1 d . . .
Mo6 Mo 0.65479(5) 0.48921(4) 0.21575(3) 0.03562(18) Uani 1 1 d . B .
Mo5 Mo 0.49733(5) 0.50599(3) 0.18738(3) 0.03335(18) Uani 1 1 d . B .
F1 F 0.4611(4) 0.0522(3) 0.37847(17) 0.0493(13) Uani 1 1 d . . .
F2 F 0.4698(5) -0.0278(3) 0.29541(18) 0.0535(14) Uani 1 1 d . . .
F3 F 0.2168(6) 0.0896(3) 0.21958(18) 0.0662(18) Uani 1 1 d . . .
F4 F 0.2050(6) 0.1670(3) 0.3015(2) 0.076(2) Uani 1 1 d . . .
F5 F 0.5573(4) 0.4443(3) 0.4353(2) 0.0590(15) Uani 1 1 d . . .
F6 F 0.2268(4) 0.3244(3) 0.3272(2) 0.0592(16) Uani 1 1 d . . .
F7 F 0.2878(4) 0.3753(3) 0.2612(2) 0.0567(15) Uani 1 1 d . . .
F8 F 0.6207(4) 0.4922(3) 0.3684(2) 0.0535(14) Uani 1 1 d . . .
F9 F 0.5800(4) 0.1267(3) 0.0898(2) 0.0552(15) Uani 1 1 d . . .
F10 F 0.6354(5) 0.2636(3) 0.1114(3) 0.0648(17) Uani 1 1 d . . .
F11 F 0.3117(4) 0.2891(2) 0.1670(2) 0.0508(14) Uani 1 1 d . . .
F12 F 0.2549(4) 0.1519(2) 0.1449(2) 0.0438(12) Uani 1 1 d . . .
O2 O 0.7971(8) 0.4735(6) 0.6804(4) 0.099(3) Uani 1 1 d . A .
O4 O 0.7043(7) 0.0666(5) 0.6213(4) 0.099(4) Uani 1 1 d . A .
O5 O -0.1639(6) -0.3526(4) 0.0609(3) 0.066(2) Uani 1 1 d . . .
O6 O 0.8318(6) -0.2653(5) 0.1937(3) 0.073(2) Uani 1 1 d . . .
O7 O -0.0483(6) -0.2393(4) -0.1315(2) 0.0610(19) Uani 1 1 d . . .
O8 O 0.8861(5) -0.1034(4) 0.0162(2) 0.0561(18) Uani 1 1 d . . .
O9 O 0.1954(6) 0.7747(3) 0.2341(3) 0.0586(18) Uani 1 1 d . B .
O12 O 1.1394(5) 0.4724(4) 0.1383(3) 0.062(2) Uani 1 1 d . B .
O11 O 0.2363(8) 0.6023(5) -0.0068(3) 0.093(3) Uani 1 1 d . B .
O13 O 0.2352(4) 0.1750(3) 0.3952(2) 0.0374(13) Uani 1 1 d . . .
O14 O 0.4138(4) 0.1786(3) 0.42180(19) 0.0337(12) Uani 1 1 d . . .
O15 O 0.2619(4) -0.0372(3) 0.17506(18) 0.0296(11) Uani 1 1 d . . .
O16 O 0.4433(4) -0.0258(3) 0.20024(18) 0.0343(12) Uani 1 1 d . . .
O17 O 0.2653(5) 0.3246(3) 0.4201(2) 0.0422(14) Uani 1 1 d . . .
O18 O 0.4442(4) 0.3288(3) 0.4467(2) 0.0370(13) Uani 1 1 d . . .
O20 O 0.5978(4) 0.4622(3) 0.2741(2) 0.0400(14) Uani 1 1 d . . .
O19 O 0.4305(4) 0.4778(3) 0.2430(2) 0.0365(13) Uani 1 1 d . . .
O21 O 0.2982(4) 0.0227(3) 0.09830(18) 0.0297(11) Uani 1 1 d . . .
O22 O 0.4784(4) 0.0305(3) 0.1241(2) 0.0328(12) Uani 1 1 d . . .
O24 O 0.6112(4) 0.3792(3) 0.1813(2) 0.0440(15) Uani 1 1 d . . .
O23 O 0.4454(4) 0.3984(3) 0.1502(2) 0.0400(14) Uani 1 1 d . . .
N1 N 0.2269(6) 0.3304(4) 0.5189(3) 0.0403(17) Uani 1 1 d . . .
N2 N 0.4107(5) 0.3344(4) 0.5464(2) 0.0356(15) Uani 1 1 d . . .
N3 N 0.1942(6) 0.1676(4) 0.4899(2) 0.0383(16) Uani 1 1 d . . .
N4 N 0.3772(6) 0.1734(3) 0.5185(2) 0.0360(15) Uani 1 1 d . . .
N5 N 0.2535(5) -0.1864(3) 0.1158(2) 0.0289(14) Uani 1 1 d . . .
N6 N 0.4381(5) -0.1731(3) 0.1410(2) 0.0298(14) Uani 1 1 d . . .
N7 N 0.2858(5) -0.1231(3) 0.0321(2) 0.0283(13) Uani 1 1 d . . .
N8 N 0.4731(5) -0.1086(3) 0.0600(2) 0.0283(13) Uani 1 1 d . . .
N10 N 0.7018(5) 0.5945(4) 0.2557(3) 0.0390(16) Uani 1 1 d . . .
N9 N 0.5280(5) 0.6116(3) 0.2265(2) 0.0341(15) Uani 1 1 d . . .
N12 N 0.7145(5) 0.5045(3) 0.1566(3) 0.0334(15) Uani 1 1 d . . .
N11 N 0.5442(5) 0.5266(3) 0.1266(2) 0.0336(15) Uani 1 1 d . . .
C8 C 0.3192(7) 0.3569(5) 0.5514(3) 0.045(2) Uani 1 1 d . A .
H8A H 0.3192 0.3928 0.5788 0.054 Uiso 1 1 calc R . .
C9 C 0.5072(7) 0.3679(4) 0.5823(3) 0.041(2) Uani 1 1 d . A .
C10 C 0.5198(8) 0.3667(5) 0.6289(3) 0.046(2) Uani 1 1 d . . .
H10A H 0.4624 0.3418 0.6381 0.055 Uiso 1 1 calc R A .
C11 C 0.6136(9) 0.4006(6) 0.6628(4) 0.058(3) Uani 1 1 d . A .
H11A H 0.6194 0.3996 0.6950 0.070 Uiso 1 1 calc R . .
C12 C 0.6985(8) 0.4359(6) 0.6501(4) 0.061(3) Uani 1 1 d . . .
C13 C 0.6888(9) 0.4380(7) 0.6034(4) 0.071(3) Uani 1 1 d . A .
H13A H 0.7469 0.4623 0.5942 0.085 Uiso 1 1 calc R . .
C14 C 0.5932(8) 0.4041(6) 0.5696(3) 0.055(3) Uani 1 1 d . . .
H14A H 0.5866 0.4057 0.5375 0.066 Uiso 1 1 calc R A .
C15 C 0.8160(12) 0.4736(10) 0.7275(6) 0.111(6) Uani 1 1 d . . .
H15A H 0.8875 0.5019 0.7443 0.166 Uiso 1 1 calc R A .
H15B H 0.8148 0.4257 0.7301 0.166 Uiso 1 1 calc R . .
H15C H 0.7590 0.4934 0.7417 0.166 Uiso 1 1 calc R . .
C23 C 0.2751(7) 0.1439(5) 0.5134(3) 0.041(2) Uani 1 1 d . A .
H23A H 0.2594 0.1059 0.5265 0.049 Uiso 1 1 calc R . .
C24 C 0.4616(5) 0.1447(3) 0.5439(2) 0.045(2) Uani 1 1 d G A .
C25 C 0.5206(6) 0.1007(4) 0.5193(2) 0.074(4) Uani 1 1 d G . .
H25A H 0.5053 0.0891 0.4855 0.089 Uiso 1 1 calc R A .
C26 C 0.6019(6) 0.0736(4) 0.5440(3) 0.097(5) Uani 1 1 d G A .
H26A H 0.6422 0.0435 0.5272 0.116 Uiso 1 1 calc R . .
C27 C 0.6243(5) 0.0905(4) 0.5935(3) 0.072(4) Uani 1 1 d G . .
C28 C 0.5653(7) 0.1345(4) 0.6181(2) 0.083(4) Uani 1 1 d G A .
H28A H 0.5806 0.1461 0.6519 0.099 Uiso 1 1 calc R . .
C29 C 0.4840(6) 0.1616(3) 0.5933(2) 0.068(3) Uani 1 1 d G . .
H29A H 0.4437 0.1917 0.6102 0.082 Uiso 1 1 calc R A .
C30 C 0.7648(13) 0.0210(12) 0.5969(8) 0.157(10) Uani 1 1 d . . .
H30A H 0.8187 0.0077 0.6200 0.236 Uiso 1 1 calc R A .
H30B H 0.8026 0.0448 0.5776 0.236 Uiso 1 1 calc R . .
H30C H 0.7150 -0.0209 0.5762 0.236 Uiso 1 1 calc R . .
C31 C 0.1489(7) -0.2324(4) 0.1030(3) 0.0351(18) Uani 1 1 d . . .
C32 C 0.1334(8) -0.2982(4) 0.0728(3) 0.044(2) Uani 1 1 d . . .
H32A H 0.1932 -0.3152 0.0616 0.053 Uiso 1 1 calc R . .
C33 C 0.0285(8) -0.3407(5) 0.0582(4) 0.054(3) Uani 1 1 d . . .
H33A H 0.0180 -0.3863 0.0377 0.065 Uiso 1 1 calc R . .
C34 C -0.0583(7) -0.3154(5) 0.0740(4) 0.048(2) Uani 1 1 d . . .
C35 C -0.0432(7) -0.2504(5) 0.1047(3) 0.046(2) Uani 1 1 d . . .
H35A H -0.1030 -0.2338 0.1160 0.055 Uiso 1 1 calc R . .
C36 C 0.0582(7) -0.2093(4) 0.1191(3) 0.0373(19) Uani 1 1 d . . .
H36A H 0.0678 -0.1643 0.1405 0.045 Uiso 1 1 calc R . .
C37 C -0.1821(11) -0.4170(7) 0.0269(5) 0.091(4) Uani 1 1 d . . .
H37A H -0.2590 -0.4387 0.0203 0.137 Uiso 1 1 calc R . .
H37B H -0.1358 -0.4476 0.0391 0.137 Uiso 1 1 calc R . .
H37C H -0.1641 -0.4098 -0.0025 0.137 Uiso 1 1 calc R . .
C38 C 0.3397(7) -0.2116(4) 0.1315(3) 0.0340(18) Uani 1 1 d . . .
H38A H 0.3318 -0.2572 0.1360 0.041 Uiso 1 1 calc R . .
C39 C 0.5344(7) -0.1988(4) 0.1568(3) 0.0336(18) Uani 1 1 d . . .
C40 C 0.6192(7) -0.1530(5) 0.1914(3) 0.044(2) Uani 1 1 d . . .
H40A H 0.6089 -0.1074 0.2061 0.053 Uiso 1 1 calc R . .
C41 C 0.7196(8) -0.1740(5) 0.2048(4) 0.052(2) Uani 1 1 d . . .
H41A H 0.7773 -0.1424 0.2281 0.062 Uiso 1 1 calc R . .
C42 C 0.7348(8) -0.2407(5) 0.1839(4) 0.049(2) Uani 1 1 d . . .
C43 C 0.6490(8) -0.2874(5) 0.1507(4) 0.058(3) Uani 1 1 d . . .
H43A H 0.6579 -0.3338 0.1372 0.069 Uiso 1 1 calc R . .
C44 C 0.5504(7) -0.2658(5) 0.1376(4) 0.046(2) Uani 1 1 d . . .
H44A H 0.4922 -0.2979 0.1149 0.055 Uiso 1 1 calc R . .
C45 C 0.9238(10) -0.2169(9) 0.2228(6) 0.098(5) Uani 1 1 d . . .
H45A H 0.9869 -0.2405 0.2270 0.147 Uiso 1 1 calc R . .
H45B H 0.9085 -0.1970 0.2539 0.147 Uiso 1 1 calc R . .
H45C H 0.9398 -0.1793 0.2077 0.147 Uiso 1 1 calc R . .
C46 C 0.1976(6) -0.1474(4) -0.0094(3) 0.0311(17) Uani 1 1 d . . .
C47 C 0.1982(7) -0.1249(4) -0.0501(3) 0.0375(19) Uani 1 1 d . . .
H47A H 0.2551 -0.0888 -0.0495 0.045 Uiso 1 1 calc R . .
C48 C 0.1188(7) -0.1533(5) -0.0914(3) 0.0391(19) Uani 1 1 d . . .
H48A H 0.1217 -0.1373 -0.1190 0.047 Uiso 1 1 calc R . .
C49 C 0.0350(7) -0.2051(5) -0.0923(3) 0.042(2) Uani 1 1 d . . .
C50 C 0.0295(8) -0.2263(5) -0.0511(4) 0.050(2) Uani 1 1 d . . .
H50A H -0.0297 -0.2604 -0.0511 0.060 Uiso 1 1 calc R . .
C51 C 0.1105(7) -0.1975(4) -0.0106(3) 0.0388(19) Uani 1 1 d . . .
H51A H 0.1065 -0.2122 0.0174 0.047 Uiso 1 1 calc R . .
C52 C -0.0471(9) -0.2206(7) -0.1739(4) 0.065(3) Uani 1 1 d . . .
H52A H -0.1099 -0.2484 -0.1987 0.098 Uiso 1 1 calc R . .
H52B H 0.0207 -0.2294 -0.1838 0.098 Uiso 1 1 calc R . .
H52C H -0.0512 -0.1709 -0.1690 0.098 Uiso 1 1 calc R . .
C53 C 0.3856(6) -0.1258(4) 0.0240(3) 0.0303(17) Uani 1 1 d . . .
H53A H 0.3943 -0.1402 -0.0077 0.036 Uiso 1 1 calc R . .
C54 C 0.5778(6) -0.1060(4) 0.0481(3) 0.0344(18) Uani 1 1 d . . .
C55 C 0.6056(7) -0.0704(4) 0.0165(3) 0.041(2) Uani 1 1 d . . .
H55A H 0.5542 -0.0465 0.0021 0.049 Uiso 1 1 calc R . .
C56 C 0.7082(6) -0.0685(4) 0.0050(3) 0.0383(19) Uani 1 1 d . . .
H56A H 0.7259 -0.0434 -0.0168 0.046 Uiso 1 1 calc R . .
C57 C 0.7822(7) -0.1028(5) 0.0252(3) 0.041(2) Uani 1 1 d . . .
C58 C 0.7607(9) -0.1328(8) 0.0596(5) 0.087(5) Uani 1 1 d . . .
H58A H 0.8154 -0.1527 0.0759 0.104 Uiso 1 1 calc R . .
C59 C 0.6585(9) -0.1348(7) 0.0712(4) 0.071(4) Uani 1 1 d . . .
H59A H 0.6444 -0.1562 0.0954 0.086 Uiso 1 1 calc R . .
C60 C 0.9041(7) -0.0803(5) -0.0235(3) 0.048(2) Uani 1 1 d . . .
H60A H 0.9793 -0.0830 -0.0266 0.072 Uiso 1 1 calc R . .
H60B H 0.8924 -0.0319 -0.0192 0.072 Uiso 1 1 calc R . .
H60C H 0.8531 -0.1101 -0.0523 0.072 Uiso 1 1 calc R . .
C68 C 0.6271(7) 0.6348(4) 0.2540(3) 0.0375(19) Uani 1 1 d . B .
H68A H 0.6450 0.6818 0.2730 0.045 Uiso 1 1 calc R . .
C61 C 0.4480(7) 0.6569(4) 0.2281(3) 0.0362(18) Uani 1 1 d . B .
C62 C 0.3378(7) 0.6272(5) 0.2138(4) 0.048(2) Uani 1 1 d . . .
H62A H 0.3177 0.5779 0.2027 0.058 Uiso 1 1 calc R B .
C63 C 0.2563(8) 0.6678(5) 0.2155(4) 0.055(3) Uani 1 1 d . B .
H63A H 0.1817 0.6460 0.2047 0.065 Uiso 1 1 calc R . .
C64 C 0.2830(8) 0.7396(5) 0.2326(3) 0.043(2) Uani 1 1 d . . .
C65 C 0.3916(8) 0.7703(4) 0.2458(3) 0.046(2) Uani 1 1 d . B .
H65A H 0.4111 0.8197 0.2565 0.055 Uiso 1 1 calc R . .
C66 C 0.4726(7) 0.7299(5) 0.2435(3) 0.045(2) Uani 1 1 d . . .
H66A H 0.5469 0.7522 0.2526 0.054 Uiso 1 1 calc R B .
C67 C 0.2207(9) 0.8487(6) 0.2475(4) 0.065(3) Uani 1 1 d . . .
H67A H 0.1530 0.8679 0.2473 0.098 Uiso 1 1 calc R B .
H67B H 0.2581 0.8644 0.2248 0.098 Uiso 1 1 calc R . .
H67C H 0.2683 0.8650 0.2794 0.098 Uiso 1 1 calc R . .
C84 C 0.8221(6) 0.4953(4) 0.1506(3) 0.0362(19) Uani 1 1 d . B .
C85 C 0.8926(7) 0.5471(5) 0.1410(4) 0.045(2) Uani 1 1 d . . .
H85A H 0.8687 0.5892 0.1375 0.054 Uiso 1 1 calc R B .
C86 C 0.9967(7) 0.5372(5) 0.1367(4) 0.051(2) Uani 1 1 d . B .
H86A H 1.0434 0.5725 0.1298 0.061 Uiso 1 1 calc R . .
C87 C 1.0345(7) 0.4766(5) 0.1423(4) 0.045(2) Uani 1 1 d . . .
C88 C 0.9656(7) 0.4255(4) 0.1520(4) 0.047(2) Uani 1 1 d . B .
H88A H 0.9898 0.3836 0.1558 0.056 Uiso 1 1 calc R . .
C89 C 0.8604(6) 0.4353(4) 0.1563(3) 0.0381(19) Uani 1 1 d . . .
H89A H 0.8140 0.4000 0.1634 0.046 Uiso 1 1 calc R B .
C90 C 1.1791(8) 0.4101(6) 0.1438(5) 0.077(4) Uani 1 1 d . . .
H90A H 1.2548 0.4135 0.1402 0.115 Uiso 1 1 calc R B .
H90B H 1.1335 0.3697 0.1195 0.115 Uiso 1 1 calc R . .
H90C H 1.1761 0.4045 0.1755 0.115 Uiso 1 1 calc R . .
C83 C 0.6461(6) 0.5191(4) 0.1223(3) 0.0359(19) Uani 1 1 d . B .
H83A H 0.6690 0.5244 0.0944 0.043 Uiso 1 1 calc R . .
C76 C 0.4708(7) 0.5440(4) 0.0899(3) 0.039(2) Uani 1 1 d . B .
C77 C 0.3611(8) 0.5385(5) 0.0921(4) 0.058(3) Uani 1 1 d . . .
H77A H 0.3376 0.5210 0.1164 0.070 Uiso 1 1 calc R B .
C78 C 0.2858(9) 0.5582(6) 0.0597(4) 0.068(3) Uani 1 1 d . B .
H78A H 0.2114 0.5536 0.0616 0.082 Uiso 1 1 calc R . .
C79 C 0.3186(10) 0.5849(6) 0.0241(4) 0.066(3) Uani 1 1 d . . .
C80 C 0.4244(11) 0.5894(6) 0.0216(4) 0.071(3) Uani 1 1 d . B .
H80A H 0.4474 0.6059 -0.0031 0.085 Uiso 1 1 calc R . .
C81 C 0.5004(9) 0.5704(6) 0.0544(4) 0.057(3) Uani 1 1 d . . .
H81A H 0.5748 0.5757 0.0523 0.068 Uiso 1 1 calc R B .
C82 C 0.2714(15) 0.6466(9) -0.0353(4) 0.119(7) Uani 1 1 d . . .
H82A H 0.2073 0.6556 -0.0557 0.179 Uiso 1 1 calc R B .
H82B H 0.3168 0.6232 -0.0552 0.179 Uiso 1 1 calc R . .
H82C H 0.3140 0.6909 -0.0144 0.179 Uiso 1 1 calc R . .
C91 C 0.3264(7) 0.1575(4) 0.3902(3) 0.0351(18) Uani 1 1 d . . .
C92 C 0.3311(7) 0.1126(4) 0.3434(3) 0.0354(18) Uani 1 1 d . . .
C93 C 0.3990(7) 0.0616(4) 0.3394(3) 0.0363(18) Uani 1 1 d . . .
C94 C 0.4043(7) 0.0211(4) 0.2965(3) 0.0364(18) Uani 1 1 d . . .
C95 C 0.3429(6) 0.0272(4) 0.2543(3) 0.0350(18) Uani 1 1 d . . .
C96 C 0.2758(8) 0.0777(5) 0.2583(3) 0.041(2) Uani 1 1 d . . .
C97 C 0.2707(8) 0.1188(5) 0.3015(3) 0.045(2) Uani 1 1 d . . .
C98 C 0.3490(7) -0.0158(4) 0.2064(3) 0.0331(18) Uani 1 1 d . . .
C99 C 0.3654(7) 0.3436(4) 0.4200(3) 0.0368(18) Uani 1 1 d . . .
C100 C 0.3905(7) 0.3798(4) 0.3840(3) 0.0385(19) Uani 1 1 d . . .
C101 C 0.4899(7) 0.4247(5) 0.3924(3) 0.041(2) Uani 1 1 d . . .
C102 C 0.5222(7) 0.4506(4) 0.3572(3) 0.040(2) Uani 1 1 d . . .
C103 C 0.4572(7) 0.4360(4) 0.3122(3) 0.040(2) Uani 1 1 d . . .
C104 C 0.3554(7) 0.3949(4) 0.3044(3) 0.042(2) Uani 1 1 d . . .
C105 C 0.3241(7) 0.3676(4) 0.3397(3) 0.041(2) Uani 1 1 d . . .
C106 C 0.4975(7) 0.4612(4) 0.2739(3) 0.0361(19) Uani 1 1 d . . .
C107 C 0.3934(6) 0.0573(4) 0.1120(3) 0.0292(16) Uani 1 1 d . . .
C108 C 0.4150(6) 0.1342(4) 0.1174(3) 0.0349(18) Uani 1 1 d . . .
C109 C 0.5128(7) 0.1658(4) 0.1093(4) 0.042(2) Uani 1 1 d . . .
C110 C 0.5414(7) 0.2366(4) 0.1202(4) 0.045(2) Uani 1 1 d . . .
C111 C 0.4763(7) 0.2814(4) 0.1404(4) 0.042(2) Uani 1 1 d . . .
C112 C 0.3781(6) 0.2494(4) 0.1464(3) 0.0368(19) Uani 1 1 d . . .
C113 C 0.3488(6) 0.1776(4) 0.1351(3) 0.0338(18) Uani 1 1 d . . .
C114 C 0.5141(7) 0.3586(4) 0.1582(4) 0.043(2) Uani 1 1 d . . .
C1 C 0.1464(19) 0.3713(14) 0.5301(8) 0.038(4) Uani 0.50 1 d P A 1
C2 C 0.1560(18) 0.4401(12) 0.5472(8) 0.058(4) Uani 0.50 1 d P A 1
H2A H 0.2274 0.4672 0.5564 0.069 Uiso 0.50 1 calc PR A 1
C3 C 0.0694(18) 0.4751(13) 0.5526(8) 0.064(4) Uani 0.50 1 d P A 1
H3A H 0.0838 0.5244 0.5652 0.077 Uiso 0.50 1 calc PR A 1
C4 C -0.034(2) 0.4413(18) 0.5406(10) 0.059(7) Uani 0.50 1 d PD A 1
C5 C -0.0548(17) 0.3662(12) 0.5170(8) 0.059(4) Uani 0.50 1 d P A 1
H5A H -0.1277 0.3416 0.5051 0.071 Uiso 0.50 1 calc PR A 1
C6 C 0.0325(15) 0.3312(11) 0.5121(7) 0.049(3) Uani 0.50 1 d P A 1
H6A H 0.0198 0.2824 0.4975 0.058 Uiso 0.50 1 calc PR A 1
O1 O -0.130(2) 0.4666(17) 0.5411(14) 0.089(4) Uani 0.50 1 d PD A 1
C7 C -0.113(2) 0.5412(14) 0.5639(10) 0.085(6) Uani 0.50 1 d PD A 1
H7A H -0.1845 0.5556 0.5649 0.127 Uiso 0.50 1 calc PR A 1
H7B H -0.0755 0.5672 0.5457 0.127 Uiso 0.50 1 calc PR A 1
H7C H -0.0693 0.5511 0.5964 0.127 Uiso 0.50 1 calc PR A 1
C1B C 0.1241(11) 0.3584(10) 0.5188(5) 0.038(4) Uani 0.50 1 d PG A 2
C2B C 0.0984(12) 0.3831(9) 0.5625(4) 0.058(4) Uani 0.50 1 d PG A 2
H2BA H 0.1433 0.3783 0.5907 0.069 Uiso 0.50 1 calc PR A 2
C3B C 0.0071(13) 0.4147(9) 0.5651(4) 0.064(4) Uani 0.50 1 d PG A 2
H3BA H -0.0104 0.4315 0.5950 0.077 Uiso 0.50 1 calc PR A 2
C4B C -0.0586(12) 0.4217(11) 0.5238(5) 0.059(7) Uani 0.50 1 d PGD A 2
C5B C -0.0329(11) 0.3971(9) 0.4801(4) 0.059(4) Uani 0.50 1 d PG A 2
H5BA H -0.0778 0.4018 0.4519 0.071 Uiso 0.50 1 calc PR A 2
C6B C 0.0584(11) 0.3654(8) 0.4776(4) 0.049(3) Uani 0.50 1 d PG A 2
H6BA H 0.0760 0.3486 0.4477 0.058 Uiso 0.50 1 calc PR A 2
O1B O -0.138(2) 0.4609(19) 0.5328(12) 0.089(4) Uani 0.50 1 d PD A 2
C7B C -0.217(2) 0.4607(14) 0.4901(9) 0.085(6) Uani 0.50 1 d PD A 2
H7BA H -0.2686 0.4915 0.4989 0.127 Uiso 0.50 1 calc PR A 2
H7BB H -0.2572 0.4131 0.4749 0.127 Uiso 0.50 1 calc PR A 2
H7BC H -0.1791 0.4773 0.4679 0.127 Uiso 0.50 1 calc PR A 2
C16 C 0.0866(18) 0.1250(10) 0.4811(9) 0.044(3) Uani 0.50 1 d PG A 1
C17 C 0.009(3) 0.1285(11) 0.4422(8) 0.048(6) Uani 0.50 1 d PG A 1
H17A H 0.0283 0.1552 0.4216 0.057 Uiso 0.50 1 calc PR A 1
C18 C -0.098(2) 0.0931(14) 0.4336(8) 0.054(6) Uani 0.50 1 d PG A 1
H18A H -0.1507 0.0955 0.4070 0.065 Uiso 0.50 1 calc PR A 1
C19 C -0.1261(15) 0.0540(12) 0.4639(9) 0.057(5) Uani 0.50 1 d PG A 1
C20 C -0.0483(15) 0.0505(10) 0.5028(7) 0.087(7) Uani 0.50 1 d PG A 1
H20A H -0.0679 0.0238 0.5234 0.104 Uiso 0.50 1 calc PR A 1
C21 C 0.0580(13) 0.0860(10) 0.5114(7) 0.082(7) Uani 0.50 1 d PG A 1
H21A H 0.1112 0.0836 0.5380 0.098 Uiso 0.50 1 calc PR A 1
O3 O -0.227(5) 0.016(3) 0.458(3) 0.076(10) Uani 0.50 1 d P A 1
C22 C -0.303(3) 0.010(2) 0.4154(15) 0.050(5) Uani 0.50 1 d P A 1
H22A H -0.3718 -0.0182 0.4155 0.076 Uiso 0.50 1 calc PR A 1
H22B H -0.2747 -0.0130 0.3882 0.076 Uiso 0.50 1 calc PR A 1
H22C H -0.3154 0.0563 0.4128 0.076 Uiso 0.50 1 calc PR A 1
C16B C 0.0801(19) 0.1366(10) 0.4847(9) 0.044(3) Uani 0.50 1 d PG A 2
C17B C 0.019(3) 0.1041(12) 0.4390(7) 0.048(6) Uani 0.50 1 d PG A 2
H17B H 0.0499 0.1046 0.4123 0.057 Uiso 0.50 1 calc PR A 2
C18B C -0.088(2) 0.0708(13) 0.4322(6) 0.054(6) Uani 0.50 1 d PG A 2
H18B H -0.1302 0.0486 0.4009 0.065 Uiso 0.50 1 calc PR A 2
C19B C -0.1339(15) 0.0699(12) 0.4712(9) 0.057(5) Uani 0.50 1 d PG A 2
C20B C -0.0725(14) 0.1024(11) 0.5169(7) 0.087(7) Uani 0.50 1 d PG A 2
H20B H -0.1036 0.1018 0.5436 0.104 Uiso 0.50 1 calc PR A 2
C21B C 0.0345(14) 0.1357(10) 0.5237(7) 0.082(7) Uani 0.50 1 d PG A 2
H21B H 0.0765 0.1579 0.5550 0.098 Uiso 0.50 1 calc PR A 2
O3B O -0.242(5) 0.037(3) 0.469(3) 0.076(10) Uani 0.50 1 d P A 2
C22B C -0.319(3) 0.024(2) 0.4294(14) 0.050(5) Uani 0.50 1 d P A 2
H22D H -0.3875 0.0016 0.4339 0.076 Uiso 0.50 1 calc PR A 2
H22E H -0.2966 -0.0062 0.4031 0.076 Uiso 0.50 1 calc PR A 2
H22F H -0.3289 0.0686 0.4218 0.076 Uiso 0.50 1 calc PR A 2
C69 C 0.810(2) 0.615(2) 0.2851(10) 0.043(6) Uani 0.50 1 d P B 1
C70 C 0.8412(19) 0.6091(16) 0.3286(9) 0.079(6) Uani 0.50 1 d P B 1
H70A H 0.7892 0.5892 0.3431 0.095 Uiso 0.50 1 calc PR B 1
C71 C 0.953(2) 0.6316(19) 0.3544(9) 0.103(8) Uani 0.50 1 d P B 1
H71A H 0.9749 0.6252 0.3853 0.124 Uiso 0.50 1 calc PR B 1
C72 C 1.0306(13) 0.6627(12) 0.3345(10) 0.063(5) Uani 0.50 1 d PD B 1
C73 C 0.999(2) 0.670(2) 0.2916(13) 0.059(6) Uani 0.50 1 d P B 1
H73A H 1.0491 0.6922 0.2776 0.071 Uiso 0.50 1 calc PR B 1
C74 C 0.892(3) 0.644(2) 0.2664(12) 0.053(9) Uani 0.50 1 d P B 1
H74A H 0.8730 0.6459 0.2342 0.064 Uiso 0.50 1 calc PR B 1
O10 O 1.1337(13) 0.6852(11) 0.3620(8) 0.096(5) Uani 0.50 1 d PD B 1
C75 C 1.204(3) 0.730(3) 0.344(2) 0.097(13) Uani 0.50 1 d PD B 1
H75A H 1.2766 0.7442 0.3654 0.145 Uiso 0.50 1 calc PR B 1
H75B H 1.1725 0.7720 0.3416 0.145 Uiso 0.50 1 calc PR B 1
H75C H 1.2109 0.7051 0.3122 0.145 Uiso 0.50 1 calc PR B 1
C69B C 0.8059(16) 0.6315(18) 0.2854(8) 0.043(6) Uani 0.50 1 d PG B 2
C70B C 0.8112(11) 0.6708(13) 0.3313(7) 0.079(6) Uani 0.50 1 d PG B 2
H70B H 0.7462 0.6743 0.3427 0.095 Uiso 0.50 1 calc PR B 2
C71B C 0.9116(13) 0.7051(11) 0.3607(5) 0.103(8) Uani 0.50 1 d PG B 2
H71B H 0.9153 0.7320 0.3921 0.124 Uiso 0.50 1 calc PR B 2
C72B C 1.0067(10) 0.7001(11) 0.3441(7) 0.063(5) Uani 0.50 1 d PGD B 2
C73B C 1.0014(17) 0.6607(18) 0.2982(9) 0.059(6) Uani 0.50 1 d PG B 2
H73B H 1.0664 0.6573 0.2868 0.071 Uiso 0.50 1 calc PR B 2
C74B C 0.901(2) 0.626(2) 0.2688(8) 0.053(9) Uani 0.50 1 d PG B 2
H74B H 0.8974 0.5995 0.2374 0.064 Uiso 0.50 1 calc PR B 2
O10B O 1.1012(13) 0.7348(11) 0.3759(7) 0.096(5) Uani 0.50 1 d PD B 2
C75B C 1.205(3) 0.728(3) 0.3626(19) 0.097(13) Uani 0.50 1 d PD B 2
H75D H 1.2651 0.7552 0.3890 0.145 Uiso 0.50 1 calc PR B 2
H75E H 1.2072 0.7457 0.3345 0.145 Uiso 0.50 1 calc PR B 2
H75F H 1.2130 0.6788 0.3551 0.145 Uiso 0.50 1 calc PR B 2
C15S C 0.8714(19) 0.7983(16) 0.3684(16) 0.108(15) Uiso 0.368(13) 1 d PD C 3
Cl9 Cl 0.9744(13) 0.8635(8) 0.3629(5) 0.129(6) Uiso 0.368(13) 1 d PD C 3
Cl10 Cl 0.7649(18) 0.8404(17) 0.3444(11) 0.194(11) Uiso 0.368(13) 1 d PD C 3
C15B C 0.768(3) 0.866(4) 0.339(3) 0.16(4) Uiso 0.332(13) 1 d PD C 4
Cl9B Cl 0.911(2) 0.8992(15) 0.3492(10) 0.207(12) Uiso 0.332(13) 1 d PD C 4
Cl0B Cl 0.7443(17) 0.7989(12) 0.3677(8) 0.165(9) Uiso 0.332(13) 1 d PD C 4
O1S O 0.0803(5) -0.0629(3) 0.0873(2) 0.0443(14) Uiso 1 1 d . . .
C1S C -0.0029(10) -0.0156(7) 0.1544(5) 0.073(3) Uiso 1 1 d . . .
C2S C 0.0468(8) -0.0009(5) 0.1140(4) 0.051(2) Uiso 1 1 d . . .
O3S O 0.6097(12) 0.2598(7) 0.5038(5) 0.071(3) Uiso 0.613(14) 1 d PD D 1
C5S C 0.784(3) 0.213(2) 0.5078(14) 0.169(13) Uiso 0.613(14) 1 d PD D 1
C6S C 0.6827(19) 0.2296(14) 0.4774(8) 0.094(6) Uiso 0.613(14) 1 d PD D 1
O3SB O 0.644(2) 0.2531(12) 0.4863(9) 0.071(3) Uiso 0.387(14) 1 d PD D 2
C5SB C 0.804(5) 0.205(3) 0.537(3) 0.169(13) Uiso 0.387(14) 1 d PD D 2
C6SB C 0.712(3) 0.250(2) 0.5297(10) 0.094(6) Uiso 0.387(14) 1 d PD D 2
C12S C 1.0311(18) 0.259(2) 0.3432(6) 0.108(8) Uiso 0.466(8) 1 d PD E 1
Cl3 Cl 0.9506(16) 0.2407(11) 0.3832(5) 0.200(6) Uiso 0.466(8) 1 d PD E 1
Cl4 Cl 0.9487(14) 0.2224(9) 0.2846(5) 0.189(5) Uiso 0.466(8) 1 d PD E 1
C12B C 1.024(4) 0.2321(16) 0.3349(15) 0.108(8) Uiso 0.334(8) 1 d PD E 2
Cl3B Cl 0.981(2) 0.2799(16) 0.3845(9) 0.200(6) Uiso 0.334(8) 1 d PD E 2
Cl4B Cl 0.9481(19) 0.1466(12) 0.3075(9) 0.189(5) Uiso 0.334(8) 1 d PD E 2
C16S C 0.9344(17) 0.0538(8) 0.299(2) 0.21(2) Uiso 0.50 1 d PD F 3
Cl11 Cl 0.7980(8) 0.0134(7) 0.2959(5) 0.163(4) Uiso 0.50 1 d PD F 3
Cl12 Cl 1.0162(7) -0.0121(6) 0.2874(4) 0.128(3) Uiso 0.50 1 d PD F 3
C13S C 0.6785(19) 0.1004(7) 0.2085(8) 0.122(8) Uiso 0.735(10) 1 d PD G 1
Cl5 Cl 0.7355(7) 0.0349(4) 0.1736(3) 0.137(2) Uiso 0.735(10) 1 d PD G 1
Cl6 Cl 0.7276(12) 0.1840(5) 0.2005(5) 0.235(5) Uiso 0.735(10) 1 d PD G 1
C13B C 0.724(5) 0.0937(15) 0.2402(18) 0.122(8) Uiso 0.265(10) 1 d PD G 2
Cl5B Cl 0.7361(18) 0.0174(11) 0.1970(10) 0.137(2) Uiso 0.265(10) 1 d PD G 2
Cl6B Cl 0.797(3) 0.1673(12) 0.2272(15) 0.235(5) Uiso 0.265(10) 1 d PD G 2
C14S C 0.3496(15) 0.3241(13) 0.0189(12) 0.066(8) Uiso 0.355(5) 1 d PD H 1
Cl7 Cl 0.2444(9) 0.2846(7) 0.0415(6) 0.099(3) Uiso 0.355(5) 1 d PD H 1
Cl8 Cl 0.4596(8) 0.2765(6) 0.0232(4) 0.088(3) Uiso 0.355(5) 1 d PD H 1
C14B C 0.340(4) 0.282(3) 0.0075(16) 0.066(8) Uiso 0.145(5) 1 d PD H 2
Cl7B Cl 0.227(2) 0.2649(17) 0.0336(14) 0.099(3) Uiso 0.145(5) 1 d PD H 2
Cl8B Cl 0.4298(18) 0.3581(13) 0.0459(9) 0.088(3) Uiso 0.145(5) 1 d PD H 2
O4S O 0.8195(19) 0.4560(11) 0.2625(8) 0.100(4) Uiso 0.608(18) 1 d PD I 1
C7S C 0.965(3) 0.379(3) 0.2747(19) 0.207(17) Uiso 0.608(18) 1 d PD I 1
C8S C 0.847(3) 0.3927(14) 0.2709(14) 0.152(11) Uiso 0.608(18) 1 d PD I 1
O4SB O 0.844(3) 0.4424(17) 0.2686(13) 0.100(4) Uiso 0.392(18) 1 d PD I 2
C7SB C 0.837(6) 0.407(4) 0.341(3) 0.207(17) Uiso 0.392(18) 1 d PD I 2
C8SB C 0.871(5) 0.467(3) 0.3193(13) 0.152(11) Uiso 0.392(18) 1 d PD I 2
O2S O 0.4705(16) 0.2337(10) 0.2616(6) 0.085(5) Uiso 0.50 1 d PD J 1
C4S C 0.508(2) 0.2414(17) 0.3109(7) 0.102(9) Uiso 0.50 1 d PD J 1
C3S C 0.621(4) 0.286(4) 0.3346(15) 0.29(4) Uiso 0.50 1 d PD J 1
O11S O 0.6490(15) 0.1704(10) 0.3509(7) 0.070(3) Uiso 0.438(4) 1 d P K 2
O12S O 0.707(3) 0.329(2) 0.3914(14) 0.070(3) Uiso 0.206(12) 1 d P L 3
O13S O 0.533(2) 0.2530(12) 0.2589(8) 0.070(3) Uiso 0.357(12) 1 d P M 4

loop_
_atom_site_aniso_label
_atom_site_aniso_U_11
_atom_site_aniso_U_22
_atom_site_aniso_U_33
_atom_site_aniso_U_23
_atom_site_aniso_U_13
_atom_site_aniso_U_12
Mo1 0.0310(4) 0.0364(4) 0.0311(4) 0.0087(3) 0.0111(3) 0.0057(3)
Mo2 0.0319(4) 0.0319(4) 0.0269(4) 0.0058(3) 0.0099(3) 0.0060(3)
Mo3 0.0272(3) 0.0230(3) 0.0282(3) 0.0059(3) 0.0077(3) 0.0060(2)
Mo4 0.0283(3) 0.0220(3) 0.0299(4) 0.0055(3) 0.0066(3) 0.0070(2)
Mo6 0.0249(3) 0.0340(4) 0.0532(5) 0.0243(3) 0.0066(3) 0.0033(3)
Mo5 0.0256(3) 0.0250(3) 0.0534(5) 0.0206(3) 0.0063(3) 0.0033(3)
F1 0.062(3) 0.055(3) 0.030(3) 0.007(2) 0.003(2) 0.027(3)
F2 0.064(3) 0.055(3) 0.040(3) 0.004(2) 0.004(3) 0.035(3)
F3 0.105(5) 0.064(4) 0.032(3) 0.007(3) 0.004(3) 0.054(4)
F4 0.115(5) 0.084(4) 0.037(3) 0.010(3) 0.013(3) 0.071(4)
F5 0.053(3) 0.067(4) 0.047(3) 0.017(3) 0.001(3) -0.014(3)
F6 0.044(3) 0.075(4) 0.058(4) 0.037(3) 0.003(3) -0.017(3)
F7 0.042(3) 0.071(4) 0.056(3) 0.037(3) -0.003(3) -0.011(3)
F8 0.047(3) 0.050(3) 0.058(3) 0.018(3) 0.006(3) -0.014(2)
F9 0.055(3) 0.041(3) 0.086(4) 0.024(3) 0.045(3) 0.016(2)
F10 0.054(3) 0.046(3) 0.117(5) 0.039(3) 0.050(3) 0.009(3)
F11 0.040(3) 0.024(2) 0.095(4) 0.013(3) 0.032(3) 0.010(2)
F12 0.031(2) 0.028(2) 0.075(4) 0.012(2) 0.024(2) 0.0015(19)
O2 0.075(6) 0.115(8) 0.073(6) -0.008(6) -0.018(5) 0.012(5)
O4 0.060(5) 0.097(7) 0.146(9) 0.082(7) -0.019(5) -0.001(5)
O5 0.062(4) 0.048(4) 0.073(5) 0.001(4) 0.018(4) -0.021(3)
O6 0.049(4) 0.093(6) 0.096(6) 0.045(5) 0.022(4) 0.035(4)
O7 0.064(4) 0.061(4) 0.041(4) 0.009(3) -0.008(3) -0.011(4)
O8 0.031(3) 0.097(6) 0.058(4) 0.040(4) 0.018(3) 0.025(3)
O9 0.057(4) 0.047(4) 0.077(5) 0.020(4) 0.015(4) 0.022(3)
O12 0.029(3) 0.050(4) 0.108(6) 0.026(4) 0.013(4) 0.005(3)
O11 0.113(7) 0.094(6) 0.055(5) 0.000(5) -0.026(5) 0.064(6)
O13 0.037(3) 0.040(3) 0.033(3) 0.008(3) 0.007(2) 0.004(3)
O14 0.033(3) 0.035(3) 0.031(3) 0.006(2) 0.007(2) 0.008(2)
O15 0.033(3) 0.028(3) 0.028(3) 0.005(2) 0.009(2) 0.008(2)
O16 0.039(3) 0.034(3) 0.025(3) 0.001(2) 0.003(2) 0.008(2)
O17 0.036(3) 0.048(4) 0.054(4) 0.023(3) 0.018(3) 0.015(3)
O18 0.031(3) 0.043(3) 0.039(3) 0.015(3) 0.008(3) 0.008(2)
O20 0.032(3) 0.046(3) 0.052(4) 0.029(3) 0.011(3) 0.009(3)
O19 0.031(3) 0.037(3) 0.050(4) 0.026(3) 0.012(3) 0.007(2)
O21 0.030(3) 0.029(3) 0.033(3) 0.013(2) 0.007(2) 0.009(2)
O22 0.030(3) 0.026(3) 0.044(3) 0.011(2) 0.009(2) 0.007(2)
O24 0.029(3) 0.032(3) 0.078(5) 0.028(3) 0.012(3) 0.007(2)
O23 0.027(3) 0.026(3) 0.070(4) 0.023(3) 0.007(3) 0.002(2)
N1 0.042(4) 0.037(4) 0.041(4) 0.000(3) 0.018(3) 0.011(3)
N2 0.036(4) 0.036(4) 0.030(4) 0.003(3) 0.007(3) 0.003(3)
N3 0.040(4) 0.039(4) 0.035(4) 0.010(3) 0.011(3) 0.000(3)
N4 0.042(4) 0.033(4) 0.033(4) 0.009(3) 0.011(3) 0.006(3)
N5 0.031(3) 0.026(3) 0.029(3) 0.005(3) 0.008(3) 0.002(3)
N6 0.031(3) 0.025(3) 0.033(4) 0.003(3) 0.008(3) 0.007(3)
N7 0.029(3) 0.026(3) 0.029(3) 0.002(3) 0.009(3) 0.005(3)
N8 0.025(3) 0.029(3) 0.031(3) 0.007(3) 0.008(3) 0.007(3)
N10 0.032(4) 0.037(4) 0.045(4) 0.014(3) 0.004(3) -0.002(3)
N9 0.037(4) 0.025(3) 0.045(4) 0.017(3) 0.011(3) 0.004(3)
N12 0.026(3) 0.028(3) 0.051(4) 0.019(3) 0.009(3) 0.004(3)
N11 0.036(4) 0.022(3) 0.044(4) 0.016(3) 0.001(3) 0.006(3)
C8 0.043(5) 0.044(5) 0.047(5) 0.005(4) 0.021(4) 0.006(4)
C9 0.044(5) 0.037(5) 0.039(5) 0.005(4) 0.012(4) 0.004(4)
C10 0.048(5) 0.045(5) 0.043(5) 0.006(4) 0.014(4) 0.009(4)
C11 0.079(8) 0.061(7) 0.034(5) 0.007(5) 0.008(5) 0.027(6)
C12 0.044(6) 0.060(7) 0.060(7) -0.006(5) -0.001(5) 0.003(5)
C13 0.045(6) 0.094(9) 0.063(8) 0.004(6) 0.016(5) -0.002(6)
C14 0.052(6) 0.065(7) 0.037(5) -0.001(5) 0.014(4) -0.006(5)
C15 0.063(9) 0.132(14) 0.111(14) 0.001(11) -0.005(9) 0.019(9)
C23 0.046(5) 0.039(5) 0.036(5) 0.013(4) 0.007(4) -0.001(4)
C24 0.044(5) 0.039(5) 0.056(6) 0.024(4) 0.014(4) 0.002(4)
C25 0.088(9) 0.101(10) 0.065(7) 0.047(7) 0.037(7) 0.054(8)
C26 0.089(9) 0.146(14) 0.120(12) 0.102(11) 0.062(9) 0.075(9)
C27 0.045(6) 0.066(8) 0.111(11) 0.055(8) -0.002(6) -0.007(5)
C28 0.104(10) 0.046(6) 0.071(8) 0.015(6) -0.033(7) -0.003(7)
C29 0.087(8) 0.042(6) 0.058(7) 0.009(5) -0.014(6) 0.006(5)
C30 0.079(10) 0.26(3) 0.24(2) 0.20(2) 0.068(13) 0.092(14)
C31 0.043(5) 0.031(4) 0.034(4) 0.014(3) 0.011(4) 0.002(3)
C32 0.047(5) 0.032(5) 0.055(6) 0.013(4) 0.018(4) 0.000(4)
C33 0.067(7) 0.027(5) 0.061(6) 0.008(4) 0.012(5) -0.012(4)
C34 0.042(5) 0.045(5) 0.053(6) 0.016(5) 0.012(4) -0.010(4)
C35 0.040(5) 0.045(5) 0.056(6) 0.018(5) 0.017(4) 0.002(4)
C36 0.044(5) 0.031(4) 0.040(5) 0.008(4) 0.016(4) 0.009(4)
C37 0.082(9) 0.079(9) 0.091(10) -0.005(8) 0.023(8) -0.025(7)
C38 0.044(5) 0.028(4) 0.034(4) 0.009(3) 0.015(4) 0.008(3)
C39 0.041(4) 0.024(4) 0.039(5) 0.012(3) 0.012(4) 0.008(3)
C40 0.047(5) 0.040(5) 0.050(6) 0.014(4) 0.011(4) 0.018(4)
C41 0.047(5) 0.049(6) 0.058(6) 0.018(5) 0.004(5) 0.010(4)
C42 0.046(5) 0.056(6) 0.065(6) 0.034(5) 0.027(5) 0.024(5)
C43 0.053(6) 0.034(5) 0.101(9) 0.029(5) 0.031(6) 0.021(4)
C44 0.038(5) 0.033(5) 0.076(7) 0.018(5) 0.022(5) 0.015(4)
C45 0.050(7) 0.128(13) 0.111(12) 0.023(10) 0.005(7) 0.038(8)
C46 0.029(4) 0.027(4) 0.038(4) 0.004(3) 0.012(3) 0.009(3)
C47 0.033(4) 0.041(5) 0.042(5) 0.012(4) 0.012(4) 0.007(4)
C48 0.036(4) 0.046(5) 0.039(5) 0.014(4) 0.014(4) 0.009(4)
C49 0.042(5) 0.041(5) 0.036(5) 0.003(4) 0.004(4) 0.005(4)
C50 0.050(5) 0.043(5) 0.053(6) 0.015(5) 0.009(5) -0.009(4)
C51 0.050(5) 0.032(4) 0.031(4) 0.007(4) 0.010(4) 0.001(4)
C52 0.052(6) 0.085(8) 0.045(6) 0.004(6) 0.003(5) 0.000(6)
C53 0.035(4) 0.031(4) 0.028(4) 0.006(3) 0.012(3) 0.011(3)
C54 0.029(4) 0.042(5) 0.030(4) 0.006(4) 0.003(3) 0.008(3)
C55 0.033(4) 0.037(5) 0.060(6) 0.024(4) 0.014(4) 0.010(4)
C56 0.028(4) 0.040(5) 0.050(5) 0.017(4) 0.010(4) 0.004(3)
C57 0.034(4) 0.063(6) 0.033(5) 0.016(4) 0.011(4) 0.018(4)
C58 0.053(7) 0.152(13) 0.111(10) 0.100(10) 0.044(7) 0.064(8)
C59 0.056(6) 0.111(10) 0.082(8) 0.065(8) 0.035(6) 0.040(7)
C60 0.029(4) 0.068(6) 0.050(6) 0.022(5) 0.012(4) 0.006(4)
C68 0.044(5) 0.031(4) 0.034(5) 0.007(4) 0.009(4) -0.002(4)
C61 0.045(5) 0.033(4) 0.038(5) 0.019(4) 0.014(4) 0.007(4)
C62 0.041(5) 0.037(5) 0.066(6) 0.015(5) 0.009(5) 0.006(4)
C63 0.039(5) 0.044(5) 0.078(7) 0.018(5) 0.004(5) 0.008(4)
C64 0.051(5) 0.037(5) 0.050(5) 0.018(4) 0.017(4) 0.016(4)
C65 0.061(6) 0.027(4) 0.056(6) 0.013(4) 0.025(5) 0.009(4)
C66 0.044(5) 0.038(5) 0.056(6) 0.014(4) 0.020(4) 0.003(4)
C67 0.070(7) 0.054(6) 0.080(8) 0.023(6) 0.017(6) 0.031(6)
C84 0.027(4) 0.029(4) 0.055(5) 0.018(4) 0.007(4) 0.007(3)
C85 0.040(5) 0.033(5) 0.065(6) 0.022(4) 0.008(4) 0.007(4)
C86 0.038(5) 0.040(5) 0.078(7) 0.028(5) 0.010(5) -0.003(4)
C87 0.028(4) 0.038(5) 0.065(6) 0.016(4) 0.004(4) 0.003(4)
C88 0.039(5) 0.030(4) 0.071(7) 0.018(4) 0.003(4) 0.007(4)
C89 0.032(4) 0.031(4) 0.052(5) 0.018(4) 0.005(4) 0.002(3)
C90 0.035(5) 0.056(7) 0.137(12) 0.025(7) 0.014(6) 0.016(5)
C83 0.033(4) 0.026(4) 0.049(5) 0.015(4) 0.005(4) 0.001(3)
C76 0.043(5) 0.015(4) 0.051(5) 0.004(3) -0.004(4) 0.007(3)
C77 0.051(6) 0.057(6) 0.070(7) 0.027(6) 0.006(5) 0.013(5)
C78 0.054(6) 0.063(7) 0.074(8) 0.010(6) -0.013(6) 0.021(5)
C79 0.075(8) 0.062(7) 0.049(6) -0.001(5) -0.012(6) 0.045(6)
C80 0.103(10) 0.079(8) 0.042(6) 0.023(6) 0.010(6) 0.052(7)
C81 0.063(6) 0.066(7) 0.056(6) 0.027(5) 0.018(5) 0.035(5)
C82 0.179(17) 0.148(15) 0.038(7) 0.015(8) -0.001(9) 0.118(14)
C91 0.042(5) 0.035(4) 0.028(4) 0.005(3) 0.011(4) 0.010(4)
C92 0.044(5) 0.032(4) 0.028(4) 0.003(3) 0.011(4) 0.005(4)
C93 0.042(5) 0.034(4) 0.029(4) 0.006(3) 0.004(4) 0.005(4)
C94 0.038(4) 0.033(4) 0.037(5) 0.005(4) 0.007(4) 0.013(4)
C95 0.036(4) 0.038(4) 0.035(4) 0.011(4) 0.011(4) 0.009(4)
C96 0.059(6) 0.041(5) 0.026(4) 0.006(4) 0.008(4) 0.023(4)
C97 0.060(6) 0.045(5) 0.034(5) 0.010(4) 0.010(4) 0.030(4)
C98 0.041(5) 0.025(4) 0.035(4) 0.010(3) 0.008(4) 0.011(3)
C99 0.037(5) 0.041(5) 0.034(5) 0.010(4) 0.013(4) 0.008(4)
C100 0.040(5) 0.031(4) 0.048(5) 0.013(4) 0.014(4) 0.007(4)
C101 0.038(5) 0.040(5) 0.038(5) 0.008(4) 0.003(4) 0.001(4)
C102 0.034(4) 0.031(4) 0.055(6) 0.015(4) 0.009(4) 0.001(3)
C103 0.042(5) 0.030(4) 0.053(6) 0.019(4) 0.015(4) 0.007(4)
C104 0.042(5) 0.035(5) 0.047(5) 0.018(4) 0.002(4) -0.001(4)
C105 0.032(4) 0.036(5) 0.055(6) 0.019(4) 0.004(4) -0.003(4)
C106 0.037(4) 0.027(4) 0.050(5) 0.020(4) 0.011(4) 0.004(3)
C107 0.028(4) 0.029(4) 0.033(4) 0.008(3) 0.011(3) 0.007(3)
C108 0.035(4) 0.030(4) 0.044(5) 0.017(4) 0.010(4) 0.007(3)
C109 0.039(5) 0.036(5) 0.065(6) 0.022(4) 0.027(4) 0.016(4)
C110 0.037(5) 0.032(4) 0.074(7) 0.023(4) 0.023(5) 0.006(4)
C111 0.033(4) 0.037(5) 0.066(6) 0.030(4) 0.014(4) 0.010(4)
C112 0.028(4) 0.027(4) 0.059(6) 0.016(4) 0.013(4) 0.009(3)
C113 0.028(4) 0.027(4) 0.050(5) 0.016(4) 0.011(4) 0.006(3)
C114 0.030(4) 0.035(5) 0.076(7) 0.033(5) 0.017(4) 0.007(4)
C1 0.031(8) 0.045(9) 0.032(9) 0.001(8) 0.001(8) 0.002(8)
C2 0.061(9) 0.066(10) 0.054(9) 0.021(7) 0.017(7) 0.023(8)
C3 0.062(10) 0.082(11) 0.066(10) 0.024(9) 0.035(8) 0.041(9)
C4 0.065(11) 0.091(18) 0.046(16) 0.035(15) 0.035(12) 0.047(13)
C5 0.049(8) 0.067(10) 0.066(10) 0.024(8) 0.012(7) 0.022(7)
C6 0.041(7) 0.055(8) 0.049(8) 0.008(6) 0.017(6) 0.005(6)
O1 0.079(7) 0.119(9) 0.112(12) 0.059(8) 0.059(7) 0.066(7)
C7 0.104(14) 0.088(13) 0.083(13) 0.016(10) 0.050(11) 0.067(12)
C1B 0.031(8) 0.045(9) 0.032(9) 0.001(8) 0.001(8) 0.002(8)
C2B 0.061(9) 0.066(10) 0.054(9) 0.021(7) 0.017(7) 0.023(8)
C3B 0.062(10) 0.082(11) 0.066(10) 0.024(9) 0.035(8) 0.041(9)
C4B 0.065(11) 0.091(18) 0.046(16) 0.035(15) 0.035(12) 0.047(13)
C5B 0.049(8) 0.067(10) 0.066(10) 0.024(8) 0.012(7) 0.022(7)
C6B 0.041(7) 0.055(8) 0.049(8) 0.008(6) 0.017(6) 0.005(6)
O1B 0.079(7) 0.119(9) 0.112(12) 0.059(8) 0.059(7) 0.066(7)
C7B 0.104(14) 0.088(13) 0.083(13) 0.016(10) 0.050(11) 0.067(12)
C16 0.039(5) 0.046(8) 0.048(7) 0.016(6) 0.012(5) 0.000(5)
C17 0.044(8) 0.044(17) 0.059(8) 0.021(10) 0.016(6) 0.004(11)
C18 0.042(7) 0.051(18) 0.071(8) 0.025(9) 0.005(6) 0.004(10)
C19 0.040(6) 0.059(12) 0.070(10) 0.025(9) 0.009(6) -0.009(6)
C20 0.070(12) 0.109(18) 0.081(14) 0.016(13) 0.045(10) -0.012(12)
C21 0.061(11) 0.12(2) 0.056(12) 0.021(13) 0.024(8) -0.025(13)
O3 0.031(15) 0.09(3) 0.11(3) 0.04(2) 0.027(11) 0.000(14)
C22 0.024(11) 0.064(16) 0.07(2) 0.007(14) 0.028(10) 0.016(9)
C16B 0.039(5) 0.046(8) 0.048(7) 0.016(6) 0.012(5) 0.000(5)
C17B 0.044(8) 0.044(17) 0.059(8) 0.021(10) 0.016(6) 0.004(11)
C18B 0.042(7) 0.051(18) 0.071(8) 0.025(9) 0.005(6) 0.004(10)
C19B 0.040(6) 0.059(12) 0.070(10) 0.025(9) 0.009(6) -0.009(6)
C20B 0.070(12) 0.109(18) 0.081(14) 0.016(13) 0.045(10) -0.012(12)
C21B 0.061(11) 0.12(2) 0.056(12) 0.021(13) 0.024(8) -0.025(13)
O3B 0.031(15) 0.09(3) 0.11(3) 0.04(2) 0.027(11) 0.000(14)
C22B 0.024(11) 0.064(16) 0.07(2) 0.007(14) 0.028(10) 0.016(9)
C69 0.045(5) 0.036(16) 0.047(6) 0.019(6) 0.004(4) -0.008(6)
C70 0.049(9) 0.116(17) 0.052(9) 0.006(12) 0.002(8) -0.014(10)
C71 0.082(14) 0.14(2) 0.047(10) -0.021(12) -0.009(9) 0.007(13)
C72 0.029(8) 0.057(12) 0.084(13) -0.001(11) 0.001(8) -0.005(8)
C73 0.035(5) 0.065(11) 0.072(11) 0.018(9) 0.003(6) 0.002(5)
C74 0.036(7) 0.06(2) 0.064(7) 0.007(9) 0.012(6) 0.010(9)
O10 0.055(8) 0.094(12) 0.114(12) 0.019(10) -0.022(7) -0.006(7)
C75 0.053(8) 0.098(12) 0.12(4) 0.05(2) -0.030(15) -0.022(8)
C69B 0.045(5) 0.036(16) 0.047(6) 0.019(6) 0.004(4) -0.008(6)
C70B 0.049(9) 0.116(17) 0.052(9) 0.006(12) 0.002(8) -0.014(10)
C71B 0.082(14) 0.14(2) 0.047(10) -0.021(12) -0.009(9) 0.007(13)
C72B 0.029(8) 0.057(12) 0.084(13) -0.001(11) 0.001(8) -0.005(8)
C73B 0.035(5) 0.065(11) 0.072(11) 0.018(9) 0.003(6) 0.002(5)
C74B 0.036(7) 0.06(2) 0.064(7) 0.007(9) 0.012(6) 0.010(9)
O10B 0.055(8) 0.094(12) 0.114(12) 0.019(10) -0.022(7) -0.006(7)
C75B 0.053(8) 0.098(12) 0.12(4) 0.05(2) -0.030(15) -0.022(8)

loop_
_atom_type_symbol
_atom_type_description
_atom_type_scat_dispersion_real
_atom_type_scat_dispersion_imag
_atom_type_scat_source
C C 0.0033 0.0016 'International Tables Vol C Tables 4.2.6.8 and 6.1.1.4'
H H 0.0000 0.0000 'International Tables Vol C Tables 4.2.6.8 and 6.1.1.4'
N N 0.0061 0.0033 'International Tables Vol C Tables 4.2.6.8 and 6.1.1.4'
O O 0.0106 0.0060 'International Tables Vol C Tables 4.2.6.8 and 6.1.1.4'
F F 0.0171 0.0103 'International Tables Vol C Tables 4.2.6.8 and 6.1.1.4'
Cl Cl 0.1484 0.1585 'International Tables Vol C Tables 4.2.6.8 and 6.1.1.4'
Mo Mo -1.6832 0.6857 'International Tables Vol C Tables 4.2.6.8 and 6.1.1.4'

loop_
_geom_angle_atom_site_label_1
_geom_angle_atom_site_label_2
_geom_angle_atom_site_label_3
_geom_angle
_geom_angle_site_symmetry_1
_geom_angle_site_symmetry_3
_geom_angle_publ_flag
N1 Mo1 N3 95.3(3) . . ?
N1 Mo1 Mo2 93.2(2) . . ?
N3 Mo1 Mo2 92.33(19) . . ?
N1 Mo1 O13 173.4(3) . . ?
N3 Mo1 O13 89.1(2) . . ?
Mo2 Mo1 O13 91.54(15) . . ?
N1 Mo1 O17 91.3(3) . . ?
N3 Mo1 O17 171.6(3) . . ?
Mo2 Mo1 O17 92.46(15) . . ?
O13 Mo1 O17 83.9(2) . . ?
N2 Mo2 N4 94.1(3) . . ?
N2 Mo2 Mo1 91.88(19) . . ?
N4 Mo2 Mo1 92.39(19) . . ?
N2 Mo2 O18 91.6(2) . . ?
N4 Mo2 O18 173.4(2) . . ?
Mo1 Mo2 O18 90.80(14) . . ?
N2 Mo2 O14 174.5(2) . . ?
N4 Mo2 O14 90.0(2) . . ?
Mo1 Mo2 O14 91.67(14) . . ?
O18 Mo2 O14 84.1(2) . . ?
Mo4 Mo3 N7 92.11(17) . . ?
Mo4 Mo3 N5 91.00(17) . . ?
N7 Mo3 N5 93.8(2) . . ?
Mo4 Mo3 O15 90.58(14) . . ?
N7 Mo3 O15 174.1(2) . . ?
N5 Mo3 O15 91.4(2) . . ?
Mo4 Mo3 O21 89.57(13) . . ?
N7 Mo3 O21 91.0(2) . . ?
N5 Mo3 O21 175.2(2) . . ?
O15 Mo3 O21 83.80(19) . . ?
N8 Mo4 N6 94.0(2) . . ?
N8 Mo4 O22 89.8(2) . . ?
N6 Mo4 O22 171.9(2) . . ?
N8 Mo4 Mo3 93.23(17) . . ?
N6 Mo4 Mo3 93.27(17) . . ?
O22 Mo4 Mo3 93.63(14) . . ?
N8 Mo4 O16 171.4(2) . . ?
N6 Mo4 O16 91.8(2) . . ?
O22 Mo4 O16 83.7(2) . . ?
Mo3 Mo4 O16 92.69(15) . . ?
N10 Mo6 N12 95.0(3) . . ?
N10 Mo6 Mo5 91.56(19) . . ?
N12 Mo6 Mo5 92.86(17) . . ?
N10 Mo6 O24 174.6(3) . . ?
N12 Mo6 O24 89.3(2) . . ?
Mo5 Mo6 O24 91.54(15) . . ?
N10 Mo6 O20 90.4(3) . . ?
N12 Mo6 O20 173.7(2) . . ?
Mo5 Mo6 O20 90.13(15) . . ?
O24 Mo6 O20 85.1(2) . . ?
N9 Mo5 Mo6 93.67(18) . . ?
N9 Mo5 N11 94.9(2) . . ?
Mo6 Mo5 N11 92.43(18) . . ?
N9 Mo5 O23 172.3(2) . . ?
Mo6 Mo5 O23 92.01(14) . . ?
N11 Mo5 O23 90.1(2) . . ?
N9 Mo5 O19 89.5(2) . . ?
Mo6 Mo5 O19 93.16(14) . . ?
N11 Mo5 O19 172.7(2) . . ?
O23 Mo5 O19 85.0(2) . . ?
C15 O2 C12 118.4(12) . . ?
C27 O4 C30 116.7(12) . . ?
C34 O5 C37 116.4(9) . . ?
C42 O6 C45 117.4(10) . . ?
C49 O7 C52 117.5(8) . . ?
C57 O8 C60 116.2(6) . . ?
C64 O9 C67 116.5(8) . . ?
C87 O12 C90 117.3(7) . . ?
C79 O11 C82 116.2(12) . . ?
C91 O13 Mo1 116.4(5) . . ?
C91 O14 Mo2 116.1(5) . . ?
C98 O15 Mo3 116.6(5) . . ?
C98 O16 Mo4 114.8(5) . . ?
C99 O17 Mo1 115.4(5) . . ?
C99 O18 Mo2 117.3(5) . . ?
C106 O20 Mo6 117.4(5) . . ?
C106 O19 Mo5 114.9(5) . . ?
C107 O21 Mo3 116.9(5) . . ?
C107 O22 Mo4 116.1(5) . . ?
C114 O24 Mo6 115.5(5) . . ?
C114 O23 Mo5 115.5(5) . . ?
C8 N1 C1 108.6(12) . . ?
C8 N1 C1B 124.5(9) . . ?
C8 N1 Mo1 116.0(6) . . ?
C1 N1 Mo1 134.7(11) . . ?
C1B N1 Mo1 119.1(7) . . ?
C8 N2 C9 117.3(7) . . ?
C8 N2 Mo2 117.8(6) . . ?
C9 N2 Mo2 124.9(5) . . ?
C23 N3 C16 114.4(11) . . ?
C23 N3 C16B 120.6(12) . . ?
C23 N3 Mo1 117.6(5) . . ?
C16 N3 Mo1 127.1(11) . . ?
C16B N3 Mo1 121.8(11) . . ?
C23 N4 C24 117.2(7) . . ?
C23 N4 Mo2 117.8(6) . . ?
C24 N4 Mo2 124.9(5) . . ?
C38 N5 C31 117.2(6) . . ?
C38 N5 Mo3 118.4(5) . . ?
C31 N5 Mo3 124.1(5) . . ?
C38 N6 C39 121.8(6) . . ?
C38 N6 Mo4 117.7(5) . . ?
C39 N6 Mo4 120.5(5) . . ?
C53 N7 C46 115.3(6) . . ?
C53 N7 Mo3 116.4(5) . . ?
C46 N7 Mo3 128.4(5) . . ?
C53 N8 C54 117.0(6) . . ?
C53 N8 Mo4 117.5(5) . . ?
C54 N8 Mo4 124.8(5) . . ?
C68 N10 C69 124.8(18) . . ?
C68 N10 C69B 112.5(16) . . ?
C68 N10 Mo6 117.5(5) . . ?
C69 N10 Mo6 117.6(17) . . ?
C69B N10 Mo6 130.1(15) . . ?
C68 N9 C61 119.1(7) . . ?
C68 N9 Mo5 115.5(5) . . ?
C61 N9 Mo5 125.1(5) . . ?
C83 N12 C84 119.0(7) . . ?
C83 N12 Mo6 117.5(5) . . ?
C84 N12 Mo6 123.4(5) . . ?
C83 N11 C76 120.1(7) . . ?
C83 N11 Mo5 117.0(5) . . ?
C76 N11 Mo5 122.8(6) . . ?
N2 C8 N1 121.2(8) . . ?
C10 C9 C14 117.8(9) . . ?
C10 C9 N2 123.3(8) . . ?
C14 C9 N2 118.9(8) . . ?
C9 C10 C11 121.8(9) . . ?
C12 C11 C10 120.2(10) . . ?
C11 C12 C13 119.5(10) . . ?
C11 C12 O2 126.7(11) . . ?
C13 C12 O2 113.7(11) . . ?
C12 C13 C14 119.6(10) . . ?
C9 C14 C13 121.1(10) . . ?
N4 C23 N3 119.8(8) . . ?
C25 C24 C29 120.0 . . ?
C25 C24 N4 120.5(5) . . ?
C29 C24 N4 119.5(5) . . ?
C24 C25 C26 120.0 . . ?
C27 C26 C25 120.0 . . ?
O4 C27 C26 124.2(8) . . ?
O4 C27 C28 115.7(8) . . ?
C26 C27 C28 120.0 . . ?
C27 C28 C29 120.0 . . ?
C28 C29 C24 120.0 . . ?
C32 C31 C36 118.2(8) . . ?
C32 C31 N5 121.1(8) . . ?
C36 C31 N5 120.6(7) . . ?
C31 C32 C33 120.1(9) . . ?
C34 C33 C32 119.7(9) . . ?
C35 C34 C33 120.5(8) . . ?
C35 C34 O5 115.8(9) . . ?
C33 C34 O5 123.7(9) . . ?
C34 C35 C36 120.0(9) . . ?
C35 C36 C31 121.4(8) . . ?
N5 C38 N6 119.6(7) . . ?
C44 C39 C40 118.4(8) . . ?
C44 C39 N6 123.2(8) . . ?
C40 C39 N6 118.3(7) . . ?
C39 C40 C41 120.3(8) . . ?
C42 C41 C40 120.1(9) . . ?
O6 C42 C41 124.2(10) . . ?
O6 C42 C43 116.1(9) . . ?
C41 C42 C43 119.7(8) . . ?
C44 C43 C42 119.6(9) . . ?
C39 C44 C43 121.8(9) . . ?
C47 C46 C51 117.7(7) . . ?
C47 C46 N7 122.2(7) . . ?
C51 C46 N7 120.0(7) . . ?
C48 C47 C46 122.0(8) . . ?
C47 C48 C49 119.2(8) . . ?
C48 C49 O7 125.4(8) . . ?
C48 C49 C50 119.9(8) . . ?
O7 C49 C50 114.8(8) . . ?
C51 C50 C49 119.5(8) . . ?
C50 C51 C46 121.6(8) . . ?
N8 C53 N7 120.7(7) . . ?
C55 C54 C59 117.1(8) . . ?
C55 C54 N8 122.1(7) . . ?
C59 C54 N8 120.6(8) . . ?
C54 C55 C56 121.6(8) . . ?
C57 C56 C55 119.6(8) . . ?
C58 C57 C56 119.9(8) . . ?
C58 C57 O8 116.2(8) . . ?
C56 C57 O8 123.6(8) . . ?
C57 C58 C59 120.4(9) . . ?
C54 C59 C58 120.8(9) . . ?
N10 C68 N9 121.7(8) . . ?
C62 C61 C66 116.6(8) . . ?
C62 C61 N9 118.7(7) . . ?
C66 C61 N9 124.7(8) . . ?
C63 C62 C61 121.7(9) . . ?
C64 C63 C62 120.4(9) . . ?
C65 C64 C63 118.8(8) . . ?
C65 C64 O9 125.6(8) . . ?
C63 C64 O9 115.6(8) . . ?
C64 C65 C66 120.7(8) . . ?
C65 C66 C61 121.8(8) . . ?
C89 C84 C85 118.3(7) . . ?
C89 C84 N12 120.0(7) . . ?
C85 C84 N12 121.7(7) . . ?
C86 C85 C84 120.1(8) . . ?
C85 C86 C87 121.3(8) . . ?
O12 C87 C88 124.3(8) . . ?
O12 C87 C86 116.9(8) . . ?
C88 C87 C86 118.8(8) . . ?
C87 C88 C89 120.0(8) . . ?
C84 C89 C88 121.5(7) . . ?
N12 C83 N11 120.1(8) . . ?
C81 C76 C77 117.0(8) . . ?
C81 C76 N11 125.5(8) . . ?
C77 C76 N11 117.4(8) . . ?
C78 C77 C76 121.1(11) . . ?
C77 C78 C79 120.5(11) . . ?
C80 C79 O11 125.8(12) . . ?
C80 C79 C78 118.5(9) . . ?
O11 C79 C78 115.6(12) . . ?
C79 C80 C81 121.2(11) . . ?
C76 C81 C80 121.7(11) . . ?
O14 C91 O13 124.1(7) . . ?
O14 C91 C92 118.1(7) . . ?
O13 C91 C92 117.7(7) . . ?
C97 C92 C93 116.2(7) . . ?
C97 C92 C91 121.9(8) . . ?
C93 C92 C91 121.8(7) . . ?
F1 C93 C94 118.0(7) . . ?
F1 C93 C92 120.2(7) . . ?
C94 C93 C92 121.8(7) . . ?
F2 C94 C93 118.6(7) . . ?
F2 C94 C95 119.5(7) . . ?
C93 C94 C95 121.9(8) . . ?
C94 C95 C96 116.1(8) . . ?
C94 C95 C98 123.0(7) . . ?
C96 C95 C98 120.8(7) . . ?
F3 C96 C97 117.2(7) . . ?
F3 C96 C95 120.7(7) . . ?
C97 C96 C95 122.1(8) . . ?
F4 C97 C96 117.4(7) . . ?
F4 C97 C92 120.7(8) . . ?
C96 C97 C92 121.9(8) . . ?
O15 C98 O16 125.0(7) . . ?
O15 C98 C95 117.8(7) . . ?
O16 C98 C95 117.1(7) . . ?
O18 C99 O17 123.3(7) . . ?
O18 C99 C100 117.9(7) . . ?
O17 C99 C100 118.6(7) . . ?
C105 C100 C101 115.8(8) . . ?
C105 C100 C99 123.3(8) . . ?
C101 C100 C99 120.7(8) . . ?
F5 C101 C102 117.2(8) . . ?
F5 C101 C100 121.0(8) . . ?
C102 C101 C100 121.8(8) . . ?
F8 C102 C103 120.3(8) . . ?
F8 C102 C101 117.6(8) . . ?
C103 C102 C101 122.1(8) . . ?
C102 C103 C104 116.3(8) . . ?
C102 C103 C106 120.9(8) . . ?
C104 C103 C106 122.8(8) . . ?
F7 C104 C105 117.6(7) . . ?
F7 C104 C103 120.8(8) . . ?
C105 C104 C103 121.3(8) . . ?
F6 C105 C100 121.2(8) . . ?
F6 C105 C104 116.3(8) . . ?
C100 C105 C104 122.4(8) . . ?
O19 C106 O20 124.3(7) . . ?
O19 C106 C103 119.1(7) . . ?
O20 C106 C103 116.6(7) . . ?
O21 C107 O22 123.3(7) . . ?
O21 C107 C108 121.5(7) . . ?
O22 C107 C108 115.2(6) . . ?
C113 C108 C109 117.0(7) . . ?
C113 C108 C107 122.4(7) . . ?
C109 C108 C107 120.2(7) . . ?
F9 C109 C110 118.0(7) . . ?
F9 C109 C108 120.7(7) . . ?
C110 C109 C108 121.3(8) . . ?
F10 C110 C109 118.5(8) . . ?
F10 C110 C111 119.5(7) . . ?
C109 C110 C111 122.0(8) . . ?
C112 C111 C110 115.9(8) . . ?
C112 C111 C114 121.9(8) . . ?
C110 C111 C114 122.0(7) . . ?
F11 C112 C113 118.2(7) . . ?
F11 C112 C111 119.6(7) . . ?
C113 C112 C111 122.1(8) . . ?
F12 C113 C108 120.9(7) . . ?
F12 C113 C112 117.3(7) . . ?
C108 C113 C112 121.6(7) . . ?
O24 C114 O23 125.0(8) . . ?
O24 C114 C111 116.7(7) . . ?
O23 C114 C111 118.2(7) . . ?
C2 C1 N1 130(2) . . ?
C2 C1 C6 116.1(19) . . ?
N1 C1 C6 113(2) . . ?
C1 C2 C3 125(2) . . ?
C4 C3 C2 122(2) . . ?
C3 C4 O1 130(3) . . ?
C3 C4 C5 117.7(18) . . ?
O1 C4 C5 111(3) . . ?
C6 C5 C4 120(2) . . ?
C5 C6 C1 119(2) . . ?
C4 O1 C7 113(3) . . ?
C2B C1B C6B 120.0 . . ?
C2B C1B N1 117.4(9) . . ?
C6B C1B N1 122.5(9) . . ?
C1B C2B C3B 120.0 . . ?
C4B C3B C2B 120.0 . . ?
O1B C4B C3B 112.9(17) . . ?
O1B C4B C5B 126.7(19) . . ?
C3B C4B C5B 120.0 . . ?
C6B C5B C4B 120.0 . . ?
C5B C6B C1B 120.0 . . ?
C4B O1B C7B 114(2) . . ?
C17 C16 C21 120.0 . . ?
C17 C16 N3 116.9(17) . . ?
C21 C16 N3 123.0(17) . . ?
C16 C17 C18 120.0 . . ?
C19 C18 C17 120.0 . . ?
O3 C19 C18 124(4) . . ?
O3 C19 C20 116(4) . . ?
C18 C19 C20 120.0 . . ?
C19 C20 C21 120.0 . . ?
C20 C21 C16 120.0 . . ?
C19 O3 C22 118(6) . . ?
C17B C16B C21B 120.0 . . ?
C17B C16B N3 117.6(17) . . ?
C21B C16B N3 122.3(17) . . ?
C18B C17B C16B 120.0 . . ?
C17B C18B C19B 120.0 . . ?
C20B C19B C18B 120.0 . . ?
C20B C19B O3B 115(3) . . ?
C18B C19B O3B 125(3) . . ?
C19B C20B C21B 120.0 . . ?
C20B C21B C16B 120.0 . . ?
C22B O3B C19B 120(6) . . ?
C70 C69 C74 115(2) . . ?
C70 C69 N10 127(3) . . ?
C74 C69 N10 118(2) . . ?
C69 C70 C71 121(3) . . ?
C72 C71 C70 121(3) . . ?
C73 C72 O10 125(3) . . ?
C73 C72 C71 118(2) . . ?
O10 C72 C71 117(2) . . ?
C72 C73 C74 120(2) . . ?
C73 C74 C69 124(2) . . ?
C72 O10 C75 114(3) . . ?
C70B C69B C74B 120.0 . . ?
C70B C69B N10 119.6(17) . . ?
C74B C69B N10 120.4(17) . . ?
C71B C70B C69B 120.0 . . ?
C70B C71B C72B 120.0 . . ?
O10B C72B C71B 115.5(17) . . ?
O10B C72B C73B 124.5(17) . . ?
C71B C72B C73B 120.0 . . ?
C74B C73B C72B 120.0 . . ?
C73B C74B C69B 120.0 . . ?
C72B O10B C75B 119(3) . . ?
Cl9 C15S Cl10 91.4(13) . . ?
Cl9B C15B Cl0B 111(2) . . ?
O1S C2S C1S 111.8(8) . . ?
O3S C6S C5S 114(2) . . ?
O3SB C6SB C5SB 129(4) . . ?
Cl3 C12S Cl4 106.9(8) . . ?
Cl4B C12B Cl3B 115(2) . . ?
Cl12 C16S Cl11 109.2(8) . . ?
Cl5 C13S Cl6 109.2(7) . . ?
Cl5B C13B Cl6B 106.9(8) . . ?
Cl8 C14S Cl7 108.4(7) . . ?
Cl8B C14B Cl7B 108.0(8) . . ?
O4S C8S C7S 121(3) . . ?
O4SB C8SB C7SB 110(5) . . ?
O2S C4S C3S 116.7(12) . . ?

loop_
_geom_bond_atom_site_label_1
_geom_bond_atom_site_label_2
_geom_bond_distance
_geom_bond_site_symmetry_2
_geom_bond_publ_flag
Mo1 N1 2.107(7) . ?
Mo1 N3 2.115(7) . ?
Mo1 Mo2 2.1150(12) . ?
Mo1 O13 2.145(6) . ?
Mo1 O17 2.147(6) . ?
Mo2 N2 2.101(7) . ?
Mo2 N4 2.115(7) . ?
Mo2 O18 2.147(6) . ?
Mo2 O14 2.153(5) . ?
Mo3 Mo4 2.1191(12) . ?
Mo3 N7 2.128(6) . ?
Mo3 N5 2.136(6) . ?
Mo3 O15 2.147(5) . ?
Mo3 O21 2.190(5) . ?
Mo4 N8 2.086(6) . ?
Mo4 N6 2.100(6) . ?
Mo4 O22 2.114(5) . ?
Mo4 O16 2.134(5) . ?
Mo6 N10 2.109(7) . ?
Mo6 N12 2.110(7) . ?
Mo6 Mo5 2.1106(11) . ?
Mo6 O24 2.151(6) . ?
Mo6 O20 2.152(6) . ?
Mo5 N9 2.107(7) . ?
Mo5 N11 2.114(7) . ?
Mo5 O23 2.133(6) . ?
Mo5 O19 2.147(5) . ?
F1 C93 1.338(9) . ?
F2 C94 1.357(9) . ?
F3 C96 1.336(9) . ?
F4 C97 1.348(10) . ?
F5 C101 1.330(10) . ?
F6 C105 1.348(9) . ?
F7 C104 1.341(10) . ?
F8 C102 1.348(9) . ?
F9 C109 1.343(9) . ?
F10 C110 1.342(9) . ?
F11 C112 1.357(9) . ?
F12 C113 1.347(9) . ?
O2 C15 1.373(19) . ?
O2 C12 1.400(13) . ?
O4 C27 1.387(9) . ?
O4 C30 1.42(2) . ?
O5 C34 1.384(11) . ?
O5 C37 1.399(14) . ?
O6 C42 1.382(11) . ?
O6 C45 1.411(16) . ?
O7 C49 1.385(10) . ?
O7 C52 1.397(12) . ?
O8 C57 1.393(10) . ?
O8 C60 1.409(11) . ?
O9 C64 1.385(11) . ?
O9 C67 1.419(12) . ?
O12 C87 1.365(10) . ?
O12 C90 1.432(12) . ?
O11 C79 1.387(12) . ?
O11 C82 1.45(2) . ?
O13 C91 1.270(10) . ?
O14 C91 1.260(10) . ?
O15 C98 1.253(9) . ?
O16 C98 1.273(9) . ?
O17 C99 1.278(10) . ?
O18 C99 1.264(10) . ?
O20 C106 1.266(10) . ?
O19 C106 1.260(9) . ?
O21 C107 1.254(9) . ?
O22 C107 1.289(9) . ?
O24 C114 1.255(10) . ?
O23 C114 1.275(9) . ?
N1 C8 1.326(12) . ?
N1 C1 1.42(2) . ?
N1 C1B 1.478(12) . ?
N2 C8 1.314(11) . ?
N2 C9 1.431(11) . ?
N3 C23 1.328(11) . ?
N3 C16 1.46(2) . ?
N3 C16B 1.47(2) . ?
N4 C23 1.319(11) . ?
N4 C24 1.445(8) . ?
N5 C38 1.309(10) . ?
N5 C31 1.446(10) . ?
N6 C38 1.324(10) . ?
N6 C39 1.420(10) . ?
N7 C53 1.335(9) . ?
N7 C46 1.438(10) . ?
N8 C53 1.330(10) . ?
N8 C54 1.433(10) . ?
N10 C68 1.317(11) . ?
N10 C69 1.43(3) . ?
N10 C69B 1.441(14) . ?
N9 C68 1.321(10) . ?
N9 C61 1.439(10) . ?
N12 C83 1.320(10) . ?
N12 C84 1.435(10) . ?
N11 C83 1.343(10) . ?
N11 C76 1.430(10) . ?
C9 C10 1.369(13) . ?
C9 C14 1.392(13) . ?
C10 C11 1.384(14) . ?
C11 C12 1.374(16) . ?
C12 C13 1.380(16) . ?
C13 C14 1.396(14) . ?
C24 C25 1.3900 . ?
C24 C29 1.3900 . ?
C25 C26 1.3900 . ?
C26 C27 1.3900 . ?
C27 C28 1.3900 . ?
C28 C29 1.3900 . ?
C31 C32 1.375(12) . ?
C31 C36 1.412(12) . ?
C32 C33 1.416(12) . ?
C33 C34 1.379(14) . ?
C34 C35 1.369(13) . ?
C35 C36 1.369(12) . ?
C39 C44 1.383(11) . ?
C39 C40 1.396(12) . ?
C40 C41 1.402(12) . ?
C41 C42 1.387(14) . ?
C42 C43 1.391(15) . ?
C43 C44 1.387(13) . ?
C46 C47 1.385(11) . ?
C46 C51 1.386(11) . ?
C47 C48 1.379(12) . ?
C48 C49 1.383(12) . ?
C49 C50 1.396(13) . ?
C50 C51 1.377(12) . ?
C54 C55 1.376(12) . ?
C54 C59 1.383(12) . ?
C55 C56 1.401(11) . ?
C56 C57 1.359(11) . ?
C57 C58 1.352(14) . ?
C58 C59 1.399(14) . ?
C61 C62 1.390(12) . ?
C61 C66 1.399(12) . ?
C62 C63 1.389(13) . ?
C63 C64 1.383(13) . ?
C64 C65 1.376(13) . ?
C65 C66 1.383(13) . ?
C84 C89 1.383(11) . ?
C84 C85 1.399(11) . ?
C85 C86 1.381(13) . ?
C86 C87 1.390(12) . ?
C87 C88 1.382(12) . ?
C88 C89 1.394(12) . ?
C76 C81 1.376(13) . ?
C76 C77 1.395(13) . ?
C77 C78 1.384(14) . ?
C78 C79 1.396(18) . ?
C79 C80 1.349(17) . ?
C80 C81 1.390(14) . ?
C91 C92 1.483(11) . ?
C92 C97 1.372(12) . ?
C92 C93 1.411(12) . ?
C93 C94 1.358(12) . ?
C94 C95 1.385(11) . ?
C95 C96 1.396(11) . ?
C95 C98 1.500(11) . ?
C96 C97 1.368(12) . ?
C99 C100 1.485(11) . ?
C100 C105 1.369(12) . ?
C100 C101 1.396(12) . ?
C101 C102 1.377(12) . ?
C102 C103 1.374(13) . ?
C103 C104 1.389(12) . ?
C103 C106 1.497(11) . ?
C104 C105 1.389(12) . ?
C107 C108 1.495(10) . ?
C108 C113 1.365(11) . ?
C108 C109 1.408(11) . ?
C109 C110 1.362(12) . ?
C110 C111 1.400(12) . ?
C111 C112 1.388(11) . ?
C111 C114 1.495(12) . ?
C112 C113 1.383(11) . ?
C1 C2 1.33(3) . ?
C1 C6 1.49(3) . ?
C2 C3 1.38(3) . ?
C3 C4 1.34(4) . ?
C4 O1 1.370(10) . ?
C4 C5 1.47(4) . ?
C5 C6 1.39(3) . ?
O1 C7 1.458(10) . ?
C1B C2B 1.3900 . ?
C1B C6B 1.3900 . ?
C2B C3B 1.3900 . ?
C3B C4B 1.3900 . ?
C4B O1B 1.371(10) . ?
C4B C5B 1.3900 . ?
C5B C6B 1.3900 . ?
O1B C7B 1.459(10) . ?
C16 C17 1.3900 . ?
C16 C21 1.3900 . ?
C17 C18 1.3900 . ?
C18 C19 1.3900 . ?
C19 O3 1.35(7) . ?
C19 C20 1.3900 . ?
C20 C21 1.3900 . ?
O3 C22 1.40(9) . ?
C16B C17B 1.3900 . ?
C16B C21B 1.3900 . ?
C17B C18B 1.3900 . ?
C18B C19B 1.3900 . ?
C19B C20B 1.3900 . ?
C19B O3B 1.43(7) . ?
C20B C21B 1.3900 . ?
O3B C22B 1.33(9) . ?
C69 C70 1.32(4) . ?
C69 C74 1.39(3) . ?
C70 C71 1.44(3) . ?
C71 C72 1.39(4) . ?
C72 C73 1.30(4) . ?
C72 O10 1.361(10) . ?
C73 C74 1.39(3) . ?
O10 C75 1.456(10) . ?
C69B C70B 1.3900 . ?
C69B C74B 1.3900 . ?
C70B C71B 1.3900 . ?
C71B C72B 1.3900 . ?
C72B O10B 1.365(10) . ?
C72B C73B 1.3900 . ?
C73B C74B 1.3900 . ?
O10B C75B 1.456(10) . ?
C15S Cl9 1.787(10) . ?
C15S Cl10 1.797(10) . ?
C15B Cl9B 1.789(10) . ?
C15B Cl0B 1.794(10) . ?
O1S C2S 1.464(12) . ?
C1S C2S 1.524(16) . ?
O3S C6S 1.421(10) . ?
C5S C6S 1.539(10) . ?
O3SB C6SB 1.431(10) . ?
C5SB C6SB 1.553(10) . ?
C12S Cl3 1.775(10) . ?
C12S Cl4 1.782(10) . ?
C12B Cl4B 1.779(10) . ?
C12B Cl3B 1.780(10) . ?
C16S Cl12 1.784(10) . ?
C16S Cl11 1.792(10) . ?
C13S Cl5 1.786(10) . ?
C13S Cl6 1.797(10) . ?
C13B Cl5B 1.790(10) . ?
C13B Cl6B 1.799(10) . ?
C14S Cl8 1.783(7) . ?
C14S Cl7 1.783(7) . ?
C14B Cl8B 1.786(10) . ?
C14B Cl7B 1.790(10) . ?
O4S C8S 1.420(10) . ?
C7S C8S 1.540(10) . ?
O4SB C8SB 1.429(10) . ?
C7SB C8SB 1.544(10) . ?
O2S C4S 1.415(10) . ?
C4S C3S 1.530(10) . ?
